data_7130149
loop_
_publ_author_name
'Farinone, Marco'
'Kijewska, Monika'
'Cybi\'nska, Joanna'
'Siczek, Milosz'
'Pawlicki, Mi\/losz'

_publ_section_title
;
 B,N-doped PAHs from Tridentate &#x2018;Defects&#x2019; - a Bottom-up
 Convergent Approach for \p-Extended Systems
;
_journal_name_full 'Chemical Communications'
_journal_paper_doi 10.1039/D2CC01801B
_journal_year 2022
_chemical_formula_moiety '	C30 H21 N3 O, 0.9(C H2 Cl2)'
_chemical_formula_sum 'C30.9 H22.8 Cl1.8 N3 O'
_chemical_formula_weight 515.93
_space_group_crystal_system monoclinic
_space_group_IT_number 14
_space_group_name_Hall '-P 2yn'
_space_group_name_H-M_alt 'P 1 21/n 1'
_atom_sites_solution_hydrogens geom
_audit_creation_method SHELXL-2018/1
_audit_update_record
;
2022-02-19 deposited with the CCDC.	2022-05-25 downloaded from the CCDC.
;
_cell_angle_alpha 90
_cell_angle_beta 98.93(3)
_cell_angle_gamma 90
_cell_formula_units_Z 4
_cell_length_a 8.416(6)
_cell_length_b 31.033(9)
_cell_length_c 9.694(6)
_cell_measurement_reflns_used 1940
_cell_measurement_temperature 100(2)
_cell_measurement_theta_max 24.95
_cell_measurement_theta_min 2.50
_cell_volume 2501(2)
_computing_cell_refinement 'SAINT V8.40B (Bruker AXS LLC, 2019)'
_computing_data_reduction 'SAINT V8.40B (Bruker AXS LLC, 2019)'
_computing_structure_refinement 'SHELXL-2018/1 (Sheldrick, 2018)'
_computing_structure_solution 'SHELXT 2018/2 (Sheldrick, 2018)'
_diffrn_ambient_temperature 100(2)
_diffrn_detector_area_resol_mean 7.3910
_diffrn_measured_fraction_theta_full 0.991
_diffrn_measured_fraction_theta_max 0.991
_diffrn_measurement_device_type 'Bruker D8 Quest Eco PhotonII'
_diffrn_measurement_method /w
_diffrn_radiation_type MoK\a
_diffrn_radiation_wavelength 0.71073
_diffrn_reflns_av_R_equivalents 0.0747
_diffrn_reflns_av_unetI/netI 0.1202
_diffrn_reflns_Laue_measured_fraction_full 0.991
_diffrn_reflns_Laue_measured_fraction_max 0.991
_diffrn_reflns_limit_h_max 10
_diffrn_reflns_limit_h_min -9
_diffrn_reflns_limit_k_max 34
_diffrn_reflns_limit_k_min -36
_diffrn_reflns_limit_l_max 11
_diffrn_reflns_limit_l_min -10
_diffrn_reflns_number 10562
_diffrn_reflns_point_group_measured_fraction_full 0.991
_diffrn_reflns_point_group_measured_fraction_max 0.991
_diffrn_reflns_theta_full 25.039
_diffrn_reflns_theta_max 25.039
_diffrn_reflns_theta_min 2.499
_exptl_absorpt_coefficient_mu 0.269
_exptl_absorpt_correction_T_max 0.97
_exptl_absorpt_correction_T_min 0.75
_exptl_absorpt_correction_type multi-scan
_exptl_absorpt_process_details
;
Krause, L., Herbst-Irmer, R., Sheldrick, G. M., Stalke, D. (2015).
"Comparison of silver and molybdenum microfocus X-ray sources for
single-crystal structure determination"
J. Appl. Cryst. 48, 3-10.
doi:10.1107/S1600576714022985
;
_exptl_crystal_colour yellow
_exptl_crystal_density_diffrn 1.370
_exptl_crystal_description prism
_exptl_crystal_F_000 1071
_exptl_crystal_size_max 0.200
_exptl_crystal_size_mid 0.150
_exptl_crystal_size_min 0.090
_refine_diff_density_max 0.617
_refine_diff_density_min -0.371
_refine_diff_density_rms 0.087
_refine_ls_extinction_method none
_refine_ls_goodness_of_fit_ref 1.190
_refine_ls_hydrogen_treatment constr
_refine_ls_matrix_type full
_refine_ls_number_parameters 328
_refine_ls_number_reflns 4382
_refine_ls_number_restraints 0
_refine_ls_restrained_S_all 1.190
_refine_ls_R_factor_all 0.1647
_refine_ls_R_factor_gt 0.1160
_refine_ls_shift/su_max 0.000
_refine_ls_shift/su_mean 0.000
_refine_ls_structure_factor_coef Fsqd
_refine_ls_weighting_details 'w=1/[\s^2^(Fo^2^)+(0.0425P)^2^+9.3675P] where P=(Fo^2^+2Fc^2^)/3'
_refine_ls_weighting_scheme calc
_refine_ls_wR_factor_gt 0.1931
_refine_ls_wR_factor_ref 0.2102
_reflns_Friedel_coverage 0.000
_reflns_number_gt 2972
_reflns_number_total 4382
_reflns_threshold_expression 'I > 2\s(I)'
_cod_data_source_file d2cc01801b2.cif
_cod_data_source_block DP_MF705_2nd_100K_0m
_cod_depositor_comments
;
The following automatic conversions were performed:

data item '_exptl_absorpt_correction_type' value 'Multi-Scan' was
changed to 'multi-scan' in accordance with the
/home/data/users/saulius/crontab/automatic-downloads/rss-feeds/RSC/lib/dictionaries/cif_core.dic
dictionary named 'cif_core.dic' version 2.4.2 last updated on
2011-04-26.

Automatic conversion script
Id: cif_fix_values 7556 2019-12-06 15:28:31Z antanas 
;
_cod_original_sg_symbol_H-M 'P 21/n'
_cod_original_formula_sum 'C30.90 H22.80 Cl1.80 N3 O'
_cod_database_code 7130149
_shelx_shelxl_version_number 2018/1
_shelx_space_group_comment
;
The symmetry employed for this shelxl refinement is uniquely defined
by the following loop, which should always be used as a source of
symmetry information in preference to the above space-group names.
They are only intended as comments.
;
_shelx_estimated_absorpt_t_min 0.948
_shelx_estimated_absorpt_t_max 0.976

loop_
_space_group_symop_operation_xyz
'x, y, z'
'-x+1/2, y+1/2, -z+1/2'
'-x, -y, -z'
'x-1/2, -y-1/2, z-1/2'

loop_
_atom_site_label
_atom_site_type_symbol
_atom_site_fract_x
_atom_site_fract_y
_atom_site_fract_z
_atom_site_U_iso_or_equiv
_atom_site_adp_type
_atom_site_occupancy
_atom_site_site_symmetry_order
_atom_site_calc_flag
_atom_site_refinement_flags_posn
_atom_site_refinement_flags_adp
_atom_site_refinement_flags_occupancy
_atom_site_disorder_assembly
_atom_site_disorder_group
O1 O 1.0477(5) 0.55526(13) 0.9953(4) 0.0222(10) Uani 1 1 d . . . . .
C1 C 1.0044(7) 0.57847(19) 0.8972(6) 0.0173(14) Uani 1 1 d . . . . .
C2 C 0.8642(7) 0.56767(18) 0.7879(6) 0.0152(13) Uani 1 1 d . . . . .
C3 C 0.8465(7) 0.5259(2) 0.7385(7) 0.0263(16) Uani 1 1 d . . . . .
H3 H 0.911744 0.503456 0.783742 0.032 Uiso 1 1 calc R U . . .
C4 C 0.7332(7) 0.5169(2) 0.6230(8) 0.0303(17) Uani 1 1 d . . . . .
H4 H 0.718981 0.488004 0.590933 0.036 Uiso 1 1 calc R U . . .
C5 C 0.6403(7) 0.5492(2) 0.5531(7) 0.0251(15) Uani 1 1 d . . . . .
H5 H 0.567916 0.542869 0.470326 0.030 Uiso 1 1 calc R U . . .
C6 C 0.6533(7) 0.59114(19) 0.6048(6) 0.0198(14) Uani 1 1 d . . . . .
N7 N 0.5700(6) 0.62614(16) 0.5307(5) 0.0199(12) Uani 1 1 d . . . . .
C71 C 0.4052(7) 0.62016(19) 0.4711(6) 0.0173(14) Uani 1 1 d . . . . .
C72 C 0.3004(7) 0.59850(18) 0.5451(7) 0.0186(14) Uani 1 1 d . . . . .
H72 H 0.337085 0.588698 0.637403 0.022 Uiso 1 1 calc R U . . .
C73 C 0.1437(7) 0.5913(2) 0.4846(7) 0.0233(15) Uani 1 1 d . . . . .
H73 H 0.074098 0.575899 0.535232 0.028 Uiso 1 1 calc R U . . .
C74 C 0.0856(7) 0.6059(2) 0.3523(7) 0.0302(17) Uani 1 1 d . . . . .
H74 H -0.022956 0.600794 0.311624 0.036 Uiso 1 1 calc R U . . .
C75 C 0.1892(8) 0.6281(2) 0.2798(7) 0.0335(18) Uani 1 1 d . . . . .
H75 H 0.150297 0.638701 0.188839 0.040 Uiso 1 1 calc R U . . .
C76 C 0.3485(7) 0.6353(2) 0.3372(6) 0.0273(16) Uani 1 1 d . . . . .
H76 H 0.418192 0.650356 0.285683 0.033 Uiso 1 1 calc R U . . .
C8 C 0.6411(7) 0.66727(19) 0.5415(6) 0.0140(13) Uani 1 1 d . . . . .
C9 C 0.5535(7) 0.70506(19) 0.5437(6) 0.0169(14) Uani 1 1 d . . . . .
H9 H 0.439261 0.704198 0.527337 0.020 Uiso 1 1 calc R U . . .
C10 C 0.6328(7) 0.74420(19) 0.5697(6) 0.0150(13) Uani 1 1 d . . . . .
H10 H 0.572202 0.770116 0.566035 0.018 Uiso 1 1 calc R U . . .
C11 C 0.7990(7) 0.74597(18) 0.6009(6) 0.0143(13) Uani 1 1 d . . . . .
H11 H 0.851522 0.772718 0.623703 0.017 Uiso 1 1 calc R U . . .
C12 C 0.8884(7) 0.70851(17) 0.5987(6) 0.0114(12) Uani 1 1 d . . . . .
N13 N 1.0586(5) 0.70894(15) 0.6430(5) 0.0132(8) Uani 1 1 d . . . . .
C131 C 1.1413(7) 0.74711(19) 0.6095(6) 0.0171(13) Uani 1 1 d . . . . .
C132 C 1.2003(7) 0.77648(18) 0.7129(6) 0.0176(14) Uani 1 1 d . . . . .
H132 H 1.187603 0.771168 0.807138 0.021 Uiso 1 1 calc R U . . .
C133 C 1.2770(7) 0.81323(19) 0.6792(6) 0.0190(14) Uani 1 1 d . . . . .
H133 H 1.316013 0.833505 0.749841 0.023 Uiso 1 1 calc R U . . .
C134 C 1.2973(6) 0.82064(18) 0.5423(6) 0.0149(13) Uani 1 1 d . . . . .
H134 H 1.352480 0.845708 0.519306 0.018 Uiso 1 1 calc R U . . .
C135 C 1.2371(6) 0.79141(18) 0.4382(6) 0.0146(13) Uani 1 1 d . . . . .
H135 H 1.248841 0.796838 0.343873 0.017 Uiso 1 1 calc R U . . .
C136 C 1.1602(7) 0.75448(19) 0.4726(6) 0.0142(13) Uani 1 1 d . . . . .
H136 H 1.120513 0.734216 0.402212 0.017 Uiso 1 1 calc R U . . .
C14 C 1.1323(7) 0.67923(18) 0.7422(6) 0.0132(8) Uani 1 1 d . . . . .
C15 C 1.2969(7) 0.68195(19) 0.7979(6) 0.0158(13) Uani 1 1 d . . . . .
H15 H 1.361863 0.704369 0.769879 0.019 Uiso 1 1 calc R U . . .
C16 C 1.3617(7) 0.65158(19) 0.8933(6) 0.0182(14) Uani 1 1 d . . . . .
H16 H 1.472005 0.653339 0.933115 0.022 Uiso 1 1 calc R U . . .
C17 C 1.2672(7) 0.61819(18) 0.9324(6) 0.0154(13) Uani 1 1 d . . . . .
H17 H 1.310472 0.597200 0.999135 0.018 Uiso 1 1 calc R U . . .
C18 C 1.1077(7) 0.61688(18) 0.8698(6) 0.0146(13) Uani 1 1 d . . . . .
N19 N 1.0413(6) 0.64706(15) 0.7784(5) 0.0153(11) Uani 1 1 d . . . . .
C20 C 0.7585(6) 0.59905(18) 0.7261(6) 0.0127(13) Uani 1 1 d . . . . .
H20 H 0.758669 0.626652 0.768507 0.015 Uiso 1 1 calc R U . . .
C21 C 0.8100(7) 0.67047(18) 0.5574(5) 0.0140(13) Uani 1 1 d . . . . .
H21 H 0.871222 0.645968 0.539246 0.017 Uiso 1 1 calc R U . . .
C1R C 0.7095(9) 0.5223(2) 0.0782(8) 0.0303(19) Uani 0.9 1 d . . P A 1
H1RA H 0.650424 0.513829 -0.014174 0.036 Uiso 0.9 1 calc R U P A 1
H1RB H 0.826110 0.519991 0.074527 0.036 Uiso 0.9 1 calc R U P A 1
Cl1 Cl 0.6590(3) 0.48755(6) 0.2056(2) 0.0508(7) Uani 0.9 1 d . . P A 1
Cl2 Cl 0.6617(2) 0.57623(6) 0.1144(3) 0.0443(6) Uani 0.9 1 d . . P A 1

loop_
_atom_site_aniso_label
_atom_site_aniso_U_11
_atom_site_aniso_U_22
_atom_site_aniso_U_33
_atom_site_aniso_U_23
_atom_site_aniso_U_13
_atom_site_aniso_U_12
O1 0.016(2) 0.021(2) 0.028(2) 0.016(2) 0.000(2) -0.0008(19)
C1 0.013(3) 0.018(3) 0.023(3) 0.001(3) 0.009(3) 0.003(3)
C2 0.009(3) 0.016(3) 0.023(3) 0.008(3) 0.011(3) 0.000(2)
C3 0.016(3) 0.018(3) 0.043(4) 0.003(3) 0.000(3) 0.004(3)
C4 0.021(4) 0.017(3) 0.054(5) -0.010(3) 0.007(3) 0.002(3)
C5 0.018(3) 0.028(4) 0.029(4) -0.008(3) 0.003(3) 0.000(3)
C6 0.017(3) 0.020(3) 0.024(3) 0.002(3) 0.007(3) -0.001(3)
N7 0.014(3) 0.022(3) 0.023(3) 0.002(2) 0.002(2) -0.001(2)
C71 0.015(3) 0.024(3) 0.013(3) -0.013(3) 0.001(3) -0.001(3)
C72 0.013(3) 0.017(3) 0.028(3) 0.001(3) 0.008(3) 0.003(3)
C73 0.017(3) 0.022(3) 0.033(4) -0.006(3) 0.012(3) 0.000(3)
C74 0.009(3) 0.040(4) 0.041(4) -0.024(4) 0.002(3) 0.002(3)
C75 0.016(4) 0.060(5) 0.022(4) -0.002(4) -0.004(3) 0.009(3)
C76 0.018(3) 0.052(5) 0.014(3) -0.004(3) 0.011(3) 0.000(3)
C8 0.013(3) 0.022(3) 0.008(3) 0.004(3) 0.005(2) 0.000(3)
C9 0.014(3) 0.029(4) 0.010(3) 0.009(3) 0.008(3) 0.003(3)
C10 0.014(3) 0.020(3) 0.012(3) 0.004(3) 0.008(3) 0.009(3)
C11 0.020(3) 0.013(3) 0.011(3) -0.001(3) 0.008(3) -0.002(3)
C12 0.015(3) 0.013(3) 0.009(3) 0.000(2) 0.010(2) 0.001(3)
N13 0.0135(19) 0.017(2) 0.0110(19) 0.0015(16) 0.0098(15) -0.0005(16)
C131 0.013(3) 0.022(3) 0.018(3) 0.004(3) 0.008(3) 0.003(3)
C132 0.021(3) 0.021(3) 0.013(3) 0.004(3) 0.008(3) 0.005(3)
C133 0.021(3) 0.019(3) 0.019(3) -0.001(3) 0.007(3) -0.002(3)
C134 0.011(3) 0.015(3) 0.021(3) 0.003(3) 0.007(3) -0.004(3)
C135 0.015(3) 0.021(3) 0.008(3) 0.008(3) 0.003(2) 0.005(3)
C136 0.010(3) 0.019(3) 0.015(3) -0.002(3) 0.003(2) 0.005(3)
C14 0.0135(19) 0.017(2) 0.0110(19) 0.0015(16) 0.0098(15) -0.0005(16)
C15 0.011(3) 0.021(3) 0.019(3) -0.003(3) 0.012(3) -0.001(3)
C16 0.013(3) 0.027(3) 0.016(3) -0.001(3) 0.008(3) -0.004(3)
C17 0.013(3) 0.015(3) 0.019(3) 0.002(3) 0.007(3) -0.002(3)
C18 0.011(3) 0.015(3) 0.021(3) -0.001(3) 0.011(3) 0.001(3)
N19 0.014(3) 0.015(3) 0.017(3) 0.001(2) 0.003(2) 0.004(2)
C20 0.007(3) 0.011(3) 0.023(3) 0.000(3) 0.007(3) 0.000(2)
C21 0.020(3) 0.015(3) 0.010(3) 0.006(2) 0.011(3) 0.005(3)
C1R 0.021(4) 0.027(4) 0.046(5) 0.012(4) 0.014(4) -0.001(3)
Cl1 0.0850(18) 0.0264(11) 0.0507(14) 0.0088(10) 0.0408(13) -0.0010(12)
Cl2 0.0309(11) 0.0214(10) 0.0781(17) 0.0128(11) 0.0007(11) 0.0062(9)

loop_
_atom_type_symbol
_atom_type_description
_atom_type_scat_dispersion_real
_atom_type_scat_dispersion_imag
_atom_type_scat_source
C C 0.0033 0.0016 'International Tables Vol C Tables 4.2.6.8 and 6.1.1.4'
H H 0.0000 0.0000 'International Tables Vol C Tables 4.2.6.8 and 6.1.1.4'
Cl Cl 0.1484 0.1585 'International Tables Vol C Tables 4.2.6.8 and 6.1.1.4'
N N 0.0061 0.0033 'International Tables Vol C Tables 4.2.6.8 and 6.1.1.4'
O O 0.0106 0.0060 'International Tables Vol C Tables 4.2.6.8 and 6.1.1.4'

loop_
_geom_angle_atom_site_label_1
_geom_angle_atom_site_label_2
_geom_angle_atom_site_label_3
_geom_angle
_geom_angle_site_symmetry_1
_geom_angle_site_symmetry_3
_geom_angle_publ_flag
O1 C1 C2 122.3(5) . . ?
O1 C1 C18 119.7(5) . . ?
C2 C1 C18 117.4(5) . . ?
C3 C2 C20 118.7(5) . . ?
C3 C2 C1 119.1(5) . . ?
C20 C2 C1 122.0(5) . . ?
C4 C3 C2 119.6(6) . . ?
C4 C3 H3 120.2 . . ?
C2 C3 H3 120.2 . . ?
C3 C4 C5 121.1(6) . . ?
C3 C4 H4 119.4 . . ?
C5 C4 H4 119.4 . . ?
C4 C5 C6 119.7(6) . . ?
C4 C5 H5 120.2 . . ?
C6 C5 H5 120.2 . . ?
C20 C6 C5 118.5(6) . . ?
C20 C6 N7 119.6(5) . . ?
C5 C6 N7 121.7(5) . . ?
C8 N7 C6 118.9(5) . . ?
C8 N7 C71 121.5(5) . . ?
C6 N7 C71 118.4(5) . . ?
C76 C71 C72 119.3(6) . . ?
C76 C71 N7 120.3(5) . . ?
C72 C71 N7 120.4(5) . . ?
C73 C72 C71 120.0(6) . . ?
C73 C72 H72 120.0 . . ?
C71 C72 H72 120.0 . . ?
C72 C73 C74 121.5(6) . . ?
C72 C73 H73 119.2 . . ?
C74 C73 H73 119.2 . . ?
C73 C74 C75 118.4(6) . . ?
C73 C74 H74 120.8 . . ?
C75 C74 H74 120.8 . . ?
C74 C75 C76 121.4(6) . . ?
C74 C75 H75 119.3 . . ?
C76 C75 H75 119.3 . . ?
C75 C76 C71 119.3(6) . . ?
C75 C76 H76 120.3 . . ?
C71 C76 H76 120.3 . . ?
C9 C8 N7 123.2(5) . . ?
C9 C8 C21 117.9(5) . . ?
N7 C8 C21 118.8(5) . . ?
C8 C9 C10 120.0(5) . . ?
C8 C9 H9 120.0 . . ?
C10 C9 H9 120.0 . . ?
C11 C10 C9 121.0(5) . . ?
C11 C10 H10 119.5 . . ?
C9 C10 H10 119.5 . . ?
C10 C11 C12 119.7(6) . . ?
C10 C11 H11 120.2 . . ?
C12 C11 H11 120.2 . . ?
C21 C12 C11 119.1(5) . . ?
C21 C12 N13 120.4(5) . . ?
C11 C12 N13 120.5(5) . . ?
C14 N13 C12 121.0(4) . . ?
C14 N13 C131 121.2(5) . . ?
C12 N13 C131 116.0(5) . . ?
C136 C131 C132 120.3(5) . . ?
C136 C131 N13 119.1(5) . . ?
C132 C131 N13 120.6(5) . . ?
C133 C132 C131 120.1(5) . . ?
C133 C132 H132 120.0 . . ?
C131 C132 H132 120.0 . . ?
C132 C133 C134 119.9(6) . . ?
C132 C133 H133 120.0 . . ?
C134 C133 H133 120.0 . . ?
C133 C134 C135 120.1(5) . . ?
C133 C134 H134 119.9 . . ?
C135 C134 H134 119.9 . . ?
C136 C135 C134 119.8(5) . . ?
C136 C135 H135 120.1 . . ?
C134 C135 H135 120.1 . . ?
C131 C136 C135 119.9(6) . . ?
C131 C136 H136 120.1 . . ?
C135 C136 H136 120.1 . . ?
N19 C14 N13 117.3(5) . . ?
N19 C14 C15 120.9(5) . . ?
N13 C14 C15 121.7(5) . . ?
C16 C15 C14 118.7(5) . . ?
C16 C15 H15 120.6 . . ?
C14 C15 H15 120.6 . . ?
C15 C16 C17 120.7(6) . . ?
C15 C16 H16 119.7 . . ?
C17 C16 H16 119.7 . . ?
C18 C17 C16 117.2(6) . . ?
C18 C17 H17 121.4 . . ?
C16 C17 H17 121.4 . . ?
N19 C18 C17 122.8(5) . . ?
N19 C18 C1 118.0(5) . . ?
C17 C18 C1 119.2(5) . . ?
C14 N19 C18 119.7(5) . . ?
C6 C20 C2 121.7(5) . . ?
C6 C20 H20 119.1 . . ?
C2 C20 H20 119.1 . . ?
C12 C21 C8 121.3(5) . . ?
C12 C21 H21 119.3 . . ?
C8 C21 H21 119.3 . . ?
Cl1 C1R Cl2 110.9(4) . . ?
Cl1 C1R H1RA 109.5 . . ?
Cl2 C1R H1RA 109.5 . . ?
Cl1 C1R H1RB 109.5 . . ?
Cl2 C1R H1RB 109.5 . . ?
H1RA C1R H1RB 108.0 . . ?

loop_
_geom_bond_atom_site_label_1
_geom_bond_atom_site_label_2
_geom_bond_distance
_geom_bond_site_symmetry_2
_geom_bond_publ_flag
O1 C1 1.204(7) . ?
C1 C2 1.497(8) . ?
C1 C18 1.523(8) . ?
C2 C3 1.383(8) . ?
C2 C20 1.390(8) . ?
C3 C4 1.382(9) . ?
C3 H3 0.9500 . ?
C4 C5 1.383(9) . ?
C4 H4 0.9500 . ?
C5 C6 1.392(8) . ?
C5 H5 0.9500 . ?
C6 C20 1.379(8) . ?
C6 N7 1.425(7) . ?
N7 C8 1.407(7) . ?
N7 C71 1.429(7) . ?
C71 C76 1.393(8) . ?
C71 C72 1.394(8) . ?
C72 C73 1.376(8) . ?
C72 H72 0.9500 . ?
C73 C74 1.376(9) . ?
C73 H73 0.9500 . ?
C74 C75 1.386(9) . ?
C74 H74 0.9500 . ?
C75 C76 1.387(9) . ?
C75 H75 0.9500 . ?
C76 H76 0.9500 . ?
C8 C9 1.387(8) . ?
C8 C21 1.410(8) . ?
C9 C10 1.390(8) . ?
C9 H9 0.9500 . ?
C10 C11 1.386(8) . ?
C10 H10 0.9500 . ?
C11 C12 1.386(8) . ?
C11 H11 0.9500 . ?
C12 C21 1.381(8) . ?
C12 N13 1.430(7) . ?
N13 C14 1.405(7) . ?
N13 C131 1.436(7) . ?
C131 C136 1.380(8) . ?
C131 C132 1.388(8) . ?
C132 C133 1.375(8) . ?
C132 H132 0.9500 . ?
C133 C134 1.383(8) . ?
C133 H133 0.9500 . ?
C134 C135 1.393(8) . ?
C134 H134 0.9500 . ?
C135 C136 1.382(8) . ?
C135 H135 0.9500 . ?
C136 H136 0.9500 . ?
C14 N19 1.338(7) . ?
C14 C15 1.409(8) . ?
C15 C16 1.373(8) . ?
C15 H15 0.9500 . ?
C16 C17 1.394(8) . ?
C16 H16 0.9500 . ?
C17 C18 1.386(8) . ?
C17 H17 0.9500 . ?
C18 N19 1.349(7) . ?
C20 H20 0.9500 . ?
C21 H21 0.9500 . ?
C1R Cl1 1.742(7) . ?
C1R Cl2 1.769(7) . ?
C1R H1RA 0.9900 . ?
C1R H1RB 0.9900 . ?

loop_
_geom_torsion_atom_site_label_1
_geom_torsion_atom_site_label_2
_geom_torsion_atom_site_label_3
_geom_torsion_atom_site_label_4
_geom_torsion
_geom_torsion_site_symmetry_1
_geom_torsion_site_symmetry_2
_geom_torsion_site_symmetry_3
_geom_torsion_site_symmetry_4
_geom_torsion_publ_flag
O1 C1 C2 C3 -42.5(8) . . . . ?
C18 C1 C2 C3 128.6(6) . . . . ?
O1 C1 C2 C20 142.9(6) . . . . ?
C18 C1 C2 C20 -46.0(7) . . . . ?
C20 C2 C3 C4 4.9(9) . . . . ?
C1 C2 C3 C4 -169.8(6) . . . . ?
C2 C3 C4 C5 1.9(10) . . . . ?
C3 C4 C5 C6 -4.1(10) . . . . ?
C4 C5 C6 C20 -0.7(9) . . . . ?
C4 C5 C6 N7 174.9(6) . . . . ?
C20 C6 N7 C8 27.8(8) . . . . ?
C5 C6 N7 C8 -147.7(6) . . . . ?
C20 C6 N7 C71 -140.1(5) . . . . ?
C5 C6 N7 C71 44.4(8) . . . . ?
C8 N7 C71 C76 55.3(8) . . . . ?
C6 N7 C71 C76 -137.2(6) . . . . ?
C8 N7 C71 C72 -125.9(6) . . . . ?
C6 N7 C71 C72 41.7(8) . . . . ?
C76 C71 C72 C73 1.6(9) . . . . ?
N7 C71 C72 C73 -177.2(5) . . . . ?
C71 C72 C73 C74 -1.5(9) . . . . ?
C72 C73 C74 C75 0.2(9) . . . . ?
C73 C74 C75 C76 0.8(10) . . . . ?
C74 C75 C76 C71 -0.6(10) . . . . ?
C72 C71 C76 C75 -0.6(9) . . . . ?
N7 C71 C76 C75 178.3(6) . . . . ?
C6 N7 C8 C9 -144.1(6) . . . . ?
C71 N7 C8 C9 23.4(8) . . . . ?
C6 N7 C8 C21 32.9(7) . . . . ?
C71 N7 C8 C21 -159.6(5) . . . . ?
N7 C8 C9 C10 173.0(5) . . . . ?
C21 C8 C9 C10 -4.0(8) . . . . ?
C8 C9 C10 C11 -3.4(8) . . . . ?
C9 C10 C11 C12 3.6(8) . . . . ?
C10 C11 C12 C21 3.8(8) . . . . ?
C10 C11 C12 N13 -174.2(5) . . . . ?
C21 C12 N13 C14 -49.3(7) . . . . ?
C11 C12 N13 C14 128.6(6) . . . . ?
C21 C12 N13 C131 146.2(5) . . . . ?
C11 C12 N13 C131 -35.9(7) . . . . ?
C14 N13 C131 C136 123.3(6) . . . . ?
C12 N13 C131 C136 -72.2(7) . . . . ?
C14 N13 C131 C132 -57.3(7) . . . . ?
C12 N13 C131 C132 107.2(6) . . . . ?
C136 C131 C132 C133 0.4(9) . . . . ?
N13 C131 C132 C133 -179.0(5) . . . . ?
C131 C132 C133 C134 -0.9(9) . . . . ?
C132 C133 C134 C135 1.4(9) . . . . ?
C133 C134 C135 C136 -1.5(8) . . . . ?
C132 C131 C136 C135 -0.5(9) . . . . ?
N13 C131 C136 C135 178.9(5) . . . . ?
C134 C135 C136 C131 1.0(8) . . . . ?
C12 N13 C14 N19 9.2(7) . . . . ?
C131 N13 C14 N19 172.9(5) . . . . ?
C12 N13 C14 C15 -173.3(5) . . . . ?
C131 N13 C14 C15 -9.5(8) . . . . ?
N19 C14 C15 C16 -1.8(8) . . . . ?
N13 C14 C15 C16 -179.3(5) . . . . ?
C14 C15 C16 C17 1.3(8) . . . . ?
C15 C16 C17 C18 0.8(8) . . . . ?
C16 C17 C18 N19 -2.4(8) . . . . ?
C16 C17 C18 C1 173.5(5) . . . . ?
O1 C1 C18 N19 -166.4(5) . . . . ?
C2 C1 C18 N19 22.2(7) . . . . ?
O1 C1 C18 C17 17.4(8) . . . . ?
C2 C1 C18 C17 -153.9(5) . . . . ?
N13 C14 N19 C18 177.8(5) . . . . ?
C15 C14 N19 C18 0.3(8) . . . . ?
C17 C18 N19 C14 1.9(8) . . . . ?
C1 C18 N19 C14 -174.1(5) . . . . ?
C5 C6 C20 C2 7.7(9) . . . . ?
N7 C6 C20 C2 -167.9(5) . . . . ?
C3 C2 C20 C6 -9.9(8) . . . . ?
C1 C2 C20 C6 164.7(5) . . . . ?
C11 C12 C21 C8 -11.4(8) . . . . ?
N13 C12 C21 C8 166.5(5) . . . . ?
C9 C8 C21 C12 11.5(8) . . . . ?
N7 C8 C21 C12 -165.7(5) . . . . ?
